data_4070368
loop_
_publ_author_name
'Ylijoki, Kai E. O.'
'Witherell, Ross D.'
'Kirk, Andrew D.'
'B\"ocklein, Sebastian'
'Lofstrand, Verner A.'
'McDonald, Robert'
'Ferguson, Michael J.'
'Stryker, Jeffrey M.'

_publ_section_title
;
 Synthesis, Structure, and Reactivity of Alkyl-Substituted Half-Sandwich
 \h5-Pentadienyl Complexes of Cobalt
;
_journal_issue 23
_journal_name_full Organometallics
_journal_page_first 6807
_journal_paper_doi 10.1021/om900754h
_journal_volume 28
_journal_year 2009
_chemical_formula_moiety 'C21 H26 Co, B F4'
_chemical_formula_sum 'C21 H26 B Co F4'
_chemical_formula_weight 424.16
_chemical_name_systematic
; 

 ? 

;
_space_group_IT_number 14
_symmetry_cell_setting monoclinic
_symmetry_space_group_name_Hall '-P 2ybc'
_symmetry_space_group_name_H-M 'P 1 21/c 1'
_atom_sites_solution_hydrogens geom
_atom_sites_solution_primary direct
_atom_sites_solution_secondary difmap
_audit_creation_method SHELXL-97
_cell_angle_alpha 90.00
_cell_angle_beta 92.6467(12)
_cell_angle_gamma 90.00
_cell_formula_units_Z 4
_cell_length_a 7.4627(7)
_cell_length_b 15.6724(14)
_cell_length_c 16.9431(15)
_cell_measurement_reflns_used 6197
_cell_measurement_temperature 193(2)
_cell_measurement_theta_max 26.02
_cell_measurement_theta_min 2.41
_cell_volume 1979.5(3)
_computing_cell_refinement 'Bruker SAINT (Bruker, 1997)'
_computing_data_collection 'Bruker SMART (Bruker, 1997)'
_computing_data_reduction 'Bruker SAINT (Bruker, 1997)'
_computing_molecular_graphics 'Bruker SHELXTL (Bruker, 1997)'
_computing_publication_material 'Bruker SHELXTL (Bruker, 1997)'
_computing_structure_refinement 'SHELXL-97 (Sheldrick, 1997)'
_computing_structure_solution 'DIRDIF-96 (Beurskens et al., 1996)'
_diffrn_ambient_temperature 193(2)
_diffrn_detector_area_resol_mean 8.192
_diffrn_measured_fraction_theta_full 0.997
_diffrn_measured_fraction_theta_max 0.997
_diffrn_measurement_device_type 'Bruker PLATFORM diffractometer/SMART 1000 CCD area detector'
_diffrn_measurement_method '\w scans'
_diffrn_radiation_monochromator graphite
_diffrn_radiation_source 'fine-focus sealed tube'
_diffrn_radiation_type MoK\a
_diffrn_radiation_wavelength 0.71073
_diffrn_reflns_av_R_equivalents 0.0178
_diffrn_reflns_av_sigmaI/netI 0.0181
_diffrn_reflns_limit_h_max 9
_diffrn_reflns_limit_h_min -8
_diffrn_reflns_limit_k_max 19
_diffrn_reflns_limit_k_min -19
_diffrn_reflns_limit_l_max 21
_diffrn_reflns_limit_l_min -21
_diffrn_reflns_number 12112
_diffrn_reflns_theta_full 26.41
_diffrn_reflns_theta_max 26.41
_diffrn_reflns_theta_min 1.77
_diffrn_standards_decay_% 0
_diffrn_standards_interval_time 0
_diffrn_standards_number 0
_exptl_absorpt_coefficient_mu 0.905
_exptl_absorpt_correction_T_max 0.8120
_exptl_absorpt_correction_T_min 0.5500
_exptl_absorpt_correction_type multi-scan
_exptl_absorpt_process_details 'SADABS (Sheldrick, 1996)'
_exptl_crystal_colour red
_exptl_crystal_density_diffrn 1.423
_exptl_crystal_density_method 'not measured'
_exptl_crystal_description prism
_exptl_crystal_F_000 880
_exptl_crystal_size_max 0.75
_exptl_crystal_size_mid 0.39
_exptl_crystal_size_min 0.24
_refine_diff_density_max 0.668
_refine_diff_density_min -0.463
_refine_diff_density_rms 0.075
_refine_ls_extinction_method none
_refine_ls_goodness_of_fit_ref 1.049
_refine_ls_hydrogen_treatment constr
_refine_ls_matrix_type full
_refine_ls_number_parameters 292
_refine_ls_number_reflns 4052
_refine_ls_number_restraints 10
_refine_ls_restrained_S_all 1.125
_refine_ls_R_factor_all 0.0615
_refine_ls_R_factor_gt 0.0534
_refine_ls_shift/su_max 0.001
_refine_ls_shift/su_mean 0.000
_refine_ls_structure_factor_coef Fsqd
_refine_ls_weighting_details 'calc w=1/[\s^2^(Fo^2^)+(0.0959P)^2^+1.8344P] where P=(Fo^2^+2Fc^2^)/3'
_refine_ls_weighting_scheme calc
_refine_ls_wR_factor_gt 0.1525
_refine_ls_wR_factor_ref 0.1601
_reflns_number_gt 3411
_reflns_number_total 4052
_reflns_threshold_expression I>2\s(I)
_cod_data_source_file om900754h_si_002.cif
_cod_data_source_block 7h
_cod_depositor_comments
;
The following automatic conversions were performed:

'_symmetry_cell_setting' value 'Monoclinic' changed to 'monoclinic'
according to /home/saulius/struct/CIF-dictionaries/cif_core.dic
dictionary named 'cif_core.dic' version 2.4.2 from 2011-04-26.

Automatic conversion script
Id: cif_fix_values 1715 2011-07-08 13:25:40Z adriana 
;
_cod_original_sg_symbol_H-M 'P 21/c'
_cod_database_code 4070368

loop_
_symmetry_equiv_pos_as_xyz
'x, y, z'
'-x, y+1/2, -z+1/2'
'-x, -y, -z'
'x, -y-1/2, z-1/2'

loop_
_atom_site_label
_atom_site_type_symbol
_atom_site_fract_x
_atom_site_fract_y
_atom_site_fract_z
_atom_site_U_iso_or_equiv
_atom_site_adp_type
_atom_site_occupancy
_atom_site_symmetry_multiplicity
_atom_site_calc_flag
_atom_site_refinement_flags
_atom_site_disorder_assembly
_atom_site_disorder_group
Co Co 0.35495(5) 0.63137(2) 0.31109(2) 0.03704(18) Uani 1 1 d . . .
C1 C 0.4624(4) 0.5409(2) 0.2239(2) 0.0429(7) Uani 1 1 d . B .
H1A H 0.5806 0.5614 0.2058 0.051 Uiso 0.55 1 calc PR A 1
H1B H 0.5453 0.4995 0.2518 0.051 Uiso 0.45 1 d PR A 2
C2A C 0.4790(8) 0.5135(4) 0.2981(4) 0.0412(12) Uani 0.55 1 d P B 1
H2A H 0.4069 0.4621 0.3112 0.049 Uiso 0.55 1 calc PR B 1
C3A C 0.5559(13) 0.5611(7) 0.3638(5) 0.046(2) Uani 0.55 1 d P B 1
H3A H 0.5268 0.5375 0.4166 0.056 Uiso 0.55 1 calc PR B 1
C2B C 0.5392(10) 0.6190(5) 0.2238(5) 0.0446(16) Uani 0.45 1 d P B 2
H2B H 0.5137 0.6537 0.1750 0.054 Uiso 0.45 1 calc PR B 2
C3B C 0.6148(19) 0.6642(8) 0.2895(10) 0.050(3) Uani 0.45 1 d P B 2
H3B H 0.6312 0.7264 0.2792 0.060 Uiso 0.45 1 calc PR B 2
C4 C 0.6028(5) 0.6455(2) 0.3652(2) 0.0522(9) Uani 1 1 d . B .
H4A H 0.6127 0.6754 0.4174 0.063 Uiso 0.55 1 calc PR C 1
H4B H 0.6142 0.6936 0.4038 0.063 Uiso 0.45 1 d PR C 2
C5A C 0.5899(17) 0.6975(6) 0.2926(8) 0.050(2) Uani 0.55 1 d P B 1
H5AA H 0.6612 0.6784 0.2480 0.060 Uiso 0.55 1 calc PR B 1
H5BA H 0.5866 0.7602 0.2994 0.060 Uiso 0.55 1 calc PR B 1
C5B C 0.522(2) 0.5668(9) 0.3958(7) 0.053(3) Uani 0.45 1 d P B 2
H5AB H 0.4857 0.5678 0.4512 0.064 Uiso 0.45 1 calc PR B 2
H5BB H 0.5749 0.5119 0.3795 0.064 Uiso 0.45 1 calc PR B 2
C11 C 0.3611(4) 0.4973(2) 0.15915(19) 0.0413(7) Uani 1 1 d . . .
C12 C 0.2751(5) 0.4196(2) 0.1714(2) 0.0497(8) Uani 1 1 d . B .
H12 H 0.2771 0.3955 0.2230 0.060 Uiso 1 1 calc R . .
C13 C 0.1871(6) 0.3772(2) 0.1094(3) 0.0590(10) Uani 1 1 d . . .
H13 H 0.1305 0.3241 0.1186 0.071 Uiso 1 1 calc R B .
C14 C 0.1807(6) 0.4115(3) 0.0343(2) 0.0603(10) Uani 1 1 d . B .
H14 H 0.1206 0.3821 -0.0082 0.072 Uiso 1 1 calc R . .
C15 C 0.2623(6) 0.4890(3) 0.0216(2) 0.0603(10) Uani 1 1 d . . .
H15 H 0.2561 0.5135 -0.0298 0.072 Uiso 1 1 calc R B .
C16 C 0.3528(5) 0.5311(2) 0.0827(2) 0.0513(8) Uani 1 1 d . B .
H16 H 0.4104 0.5838 0.0727 0.062 Uiso 1 1 calc R . .
C20 C 0.0910(5) 0.6002(3) 0.3228(3) 0.0600(10) Uani 1 1 d . B .
C21 C 0.1072(6) 0.6560(3) 0.2583(3) 0.0678(13) Uani 1 1 d . B .
C22 C 0.1894(6) 0.7341(3) 0.2890(3) 0.0653(11) Uani 1 1 d . B .
C23 C 0.2164(5) 0.7205(3) 0.3725(3) 0.0604(10) Uani 1 1 d . B .
C24 C 0.1547(6) 0.6386(3) 0.3907(3) 0.0600(10) Uani 1 1 d . B .
C25 C 0.0070(7) 0.5124(3) 0.3184(4) 0.098(2) Uani 1 1 d . . .
H25A H 0.0770 0.4731 0.3527 0.117 Uiso 1 1 calc R B .
H25B H 0.0059 0.4917 0.2638 0.117 Uiso 1 1 calc R . .
H25C H -0.1162 0.5154 0.3358 0.117 Uiso 1 1 calc R . .
C26 C 0.0411(8) 0.6421(4) 0.1746(3) 0.102(2) Uani 1 1 d . . .
H26A H 0.0503 0.5814 0.1615 0.122 Uiso 1 1 calc R B .
H26B H 0.1140 0.6755 0.1392 0.122 Uiso 1 1 calc R . .
H26C H -0.0845 0.6602 0.1683 0.122 Uiso 1 1 calc R . .
C27 C 0.2252(10) 0.8120(4) 0.2426(5) 0.125(3) Uani 1 1 d . . .
H27A H 0.2766 0.7958 0.1925 0.150 Uiso 1 1 calc R B .
H27B H 0.3099 0.8486 0.2727 0.150 Uiso 1 1 calc R . .
H27C H 0.1127 0.8430 0.2318 0.150 Uiso 1 1 calc R . .
C28 C 0.2920(8) 0.7857(4) 0.4293(4) 0.110(2) Uani 1 1 d . . .
H28A H 0.1948 0.8215 0.4477 0.132 Uiso 1 1 calc R B .
H28B H 0.3789 0.8214 0.4029 0.132 Uiso 1 1 calc R . .
H28C H 0.3519 0.7568 0.4746 0.132 Uiso 1 1 calc R . .
C29 C 0.1579(9) 0.6041(5) 0.4740(4) 0.106(2) Uani 1 1 d . . .
H29A H 0.0502 0.6230 0.4999 0.127 Uiso 1 1 calc R B .
H29B H 0.2648 0.6253 0.5035 0.127 Uiso 1 1 calc R . .
H29C H 0.1608 0.5416 0.4725 0.127 Uiso 1 1 calc R . .
F1A F 0.2402(7) 0.3167(3) 0.3365(2) 0.0807(14) Uani 0.65 1 d P D 1
F2A F 0.1965(7) 0.2886(3) 0.4641(2) 0.0911(14) Uani 0.65 1 d P D 1
F3A F 0.4234(10) 0.2335(5) 0.4059(4) 0.148(3) Uani 0.65 1 d P D 1
F4A F 0.4103(14) 0.3762(5) 0.4351(4) 0.183(5) Uani 0.65 1 d P D 1
B1A B 0.3181(12) 0.3039(4) 0.4114(4) 0.0583(15) Uani 0.65 1 d P D 1
F1B F 0.2141(7) 0.3136(6) 0.3393(4) 0.146(3) Uiso 0.35 1 d PD E 2
F2B F 0.4900(6) 0.3554(5) 0.3703(6) 0.146(3) Uiso 0.35 1 d PD E 2
F3B F 0.3737(13) 0.2470(5) 0.4328(6) 0.146(3) Uiso 0.35 1 d PD E 2
F4B F 0.2759(12) 0.3773(7) 0.4531(5) 0.146(3) Uiso 0.35 1 d PD E 2
B1B B 0.3384(6) 0.3233(4) 0.3989(4) 0.0583(15) Uani 0.35 1 d PD E 2

loop_
_atom_site_aniso_label
_atom_site_aniso_U_11
_atom_site_aniso_U_22
_atom_site_aniso_U_33
_atom_site_aniso_U_23
_atom_site_aniso_U_13
_atom_site_aniso_U_12
Co 0.0360(3) 0.0339(3) 0.0413(3) -0.00114(15) 0.00288(18) 0.00304(15)
C1 0.0367(16) 0.0420(17) 0.0505(18) -0.0058(13) 0.0086(13) 0.0066(13)
C2A 0.035(3) 0.040(3) 0.048(3) 0.003(2) 0.001(2) 0.004(2)
C3A 0.038(4) 0.055(4) 0.045(5) 0.009(4) -0.004(4) 0.010(3)
C2B 0.030(3) 0.057(4) 0.048(4) 0.002(3) 0.011(3) 0.005(3)
C3B 0.038(5) 0.041(7) 0.071(7) -0.004(6) 0.009(4) 0.003(6)
C4 0.0398(18) 0.056(2) 0.060(2) -0.0105(17) -0.0046(16) 0.0009(15)
C5A 0.051(6) 0.042(6) 0.058(4) -0.009(5) 0.005(4) -0.013(5)
C5B 0.061(8) 0.054(5) 0.044(6) 0.009(6) -0.008(5) 0.001(5)
C11 0.0403(16) 0.0405(16) 0.0435(16) -0.0033(13) 0.0058(13) 0.0092(13)
C12 0.055(2) 0.0431(17) 0.0512(19) -0.0012(15) 0.0017(15) 0.0044(15)
C13 0.059(2) 0.047(2) 0.070(3) -0.0081(17) -0.0068(19) 0.0002(16)
C14 0.056(2) 0.067(3) 0.057(2) -0.0183(19) -0.0078(17) 0.0056(19)
C15 0.066(3) 0.071(3) 0.0432(19) -0.0020(17) 0.0010(17) 0.007(2)
C16 0.057(2) 0.0504(19) 0.0470(18) -0.0006(15) 0.0071(16) 0.0025(16)
C20 0.0344(18) 0.050(2) 0.097(3) -0.009(2) 0.0082(18) 0.0073(15)
C21 0.048(2) 0.095(3) 0.059(2) -0.025(2) -0.0113(18) 0.040(2)
C22 0.053(2) 0.051(2) 0.093(3) 0.019(2) 0.015(2) 0.0230(18)
C23 0.052(2) 0.058(2) 0.071(2) -0.0241(19) -0.0031(18) 0.0196(17)
C24 0.048(2) 0.068(3) 0.066(2) 0.0002(19) 0.0190(18) 0.0148(18)
C25 0.051(3) 0.067(3) 0.176(6) -0.022(3) 0.021(3) -0.006(2)
C26 0.080(4) 0.151(6) 0.070(3) -0.027(3) -0.026(3) 0.056(4)
C27 0.109(5) 0.077(4) 0.192(8) 0.061(4) 0.026(5) 0.036(3)
C28 0.085(4) 0.106(4) 0.137(5) -0.076(4) -0.017(4) 0.029(3)
C29 0.094(4) 0.141(5) 0.086(4) 0.028(4) 0.043(3) 0.033(4)
F1A 0.112(3) 0.084(3) 0.0441(19) 0.0203(18) -0.024(2) -0.013(2)
F2A 0.109(4) 0.109(3) 0.057(2) -0.006(2) 0.023(2) 0.000(3)
F3A 0.150(6) 0.166(6) 0.131(5) 0.065(5) 0.052(4) 0.111(5)
F4A 0.272(10) 0.152(6) 0.116(5) 0.053(4) -0.083(6) -0.162(7)
B1A 0.086(4) 0.035(3) 0.053(3) 0.021(3) -0.006(3) -0.006(3)
B1B 0.086(4) 0.035(3) 0.053(3) 0.021(3) -0.006(3) -0.006(3)

loop_
_atom_type_symbol
_atom_type_description
_atom_type_scat_dispersion_real
_atom_type_scat_dispersion_imag
_atom_type_scat_source
C C 0.0033 0.0016 'International Tables Vol C Tables 4.2.6.8 and 6.1.1.4'
H H 0.0000 0.0000 'International Tables Vol C Tables 4.2.6.8 and 6.1.1.4'
B B 0.0013 0.0007 'International Tables Vol C Tables 4.2.6.8 and 6.1.1.4'
F F 0.0171 0.0103 'International Tables Vol C Tables 4.2.6.8 and 6.1.1.4'
Co Co 0.3494 0.9721 'International Tables Vol C Tables 4.2.6.8 and 6.1.1.4'

loop_
_geom_angle_atom_site_label_1
_geom_angle_atom_site_label_2
_geom_angle_atom_site_label_3
_geom_angle
C3A Co C4 39.3(3)
C3A Co C20 121.4(3)
C4 Co C20 147.08(19)
C3A Co C23 121.7(3)
C4 Co C23 99.57(16)
C20 Co C23 66.68(17)
C3A Co C22 158.5(3)
C4 Co C22 121.54(18)
C20 Co C22 68.37(17)
C23 Co C22 40.97(18)
C3A Co C21 157.5(4)
C4 Co C21 162.9(2)
C20 Co C21 40.2(2)
C23 Co C21 68.14(16)
C22 Co C21 41.5(2)
C4 Co C3B 37.7(5)
C20 Co C3B 175.2(5)
C23 Co C3B 115.0(4)
C22 Co C3B 109.6(4)
C21 Co C3B 135.5(5)
C3A Co C24 106.5(3)
C4 Co C24 111.71(18)
C20 Co C24 38.79(18)
C23 Co C24 39.92(18)
C22 Co C24 68.18(17)
C21 Co C24 67.01(18)
C3B Co C24 145.2(4)
C3A Co C5A 74.1(4)
C4 Co C5A 42.0(4)
C20 Co C5A 163.3(3)
C23 Co C5A 100.7(3)
C22 Co C5A 95.0(3)
C21 Co C5A 126.2(4)
C24 Co C5A 135.7(3)
C4 Co C2B 73.3(2)
C20 Co C2B 135.9(3)
C23 Co C2B 142.4(3)
C22 Co C2B 110.9(3)
C21 Co C2B 108.7(3)
C3B Co C2B 40.0(5)
C24 Co C2B 174.7(2)
C3A Co C2A 40.9(3)
C4 Co C2A 75.24(19)
C20 Co C2A 103.4(2)
C23 Co C2A 153.6(2)
C22 Co C2A 160.5(2)
C21 Co C2A 121.1(2)
C24 Co C2A 117.2(2)
C5A Co C2A 92.5(3)
C4 Co C5B 41.6(4)
C20 Co C5B 111.1(4)
C23 Co C5B 106.1(4)
C22 Co C5B 146.1(4)
C21 Co C5B 151.3(4)
C3B Co C5B 73.0(6)
C24 Co C5B 90.3(4)
C2B Co C5B 92.8(4)
C3A Co C1 70.4(3)
C4 Co C1 91.16(14)
C20 Co C1 106.84(15)
C23 Co C1 167.82(15)
C22 Co C1 127.67(17)
C21 Co C1 100.13(14)
C3B Co C1 70.7(4)
C24 Co C1 139.81(15)
C5A Co C1 83.4(3)
C2B Co C1 36.4(2)
C2A Co C1 35.73(18)
C5B Co C1 85.7(4)
C2A C1 C11 125.3(4)
C2B C1 C11 128.5(5)
C2A C1 Co 66.4(3)
C2B C1 Co 65.8(3)
C11 C1 Co 127.1(2)
C1 C2A C3A 125.6(6)
C1 C2A Co 77.9(3)
C3A C2A Co 67.7(4)
C4 C3A C2A 127.4(8)
C4 C3A Co 70.5(4)
C2A C3A Co 71.4(5)
C1 C2B C3B 127.3(9)
C1 C2B Co 77.8(4)
C3B C2B Co 69.2(7)
C4 C3B C2B 127.6(12)
C4 C3B Co 70.4(7)
C2B C3B Co 70.7(7)
C3A C4 C5A 120.9(6)
C3B C4 C5B 124.9(8)
C3B C4 Co 71.8(7)
C3A C4 Co 70.2(4)
C5A C4 Co 70.3(5)
C5B C4 Co 72.1(6)
C4 C5A Co 67.7(5)
C4 C5B Co 66.4(5)
C12 C11 C16 117.8(3)
C12 C11 C1 121.1(3)
C16 C11 C1 121.0(3)
C13 C12 C11 120.7(4)
C14 C13 C12 120.6(4)
C15 C14 C13 119.3(4)
C16 C15 C14 120.6(4)
C15 C16 C11 120.9(4)
C24 C20 C21 109.9(4)
C24 C20 C25 124.8(5)
C21 C20 C25 125.3(5)
C24 C20 Co 71.1(2)
C21 C20 Co 70.1(2)
C25 C20 Co 127.6(3)
C20 C21 C22 107.2(4)
C20 C21 C26 127.4(5)
C22 C21 C26 125.3(5)
C20 C21 Co 69.7(2)
C22 C21 Co 69.3(2)
C26 C21 Co 129.5(3)
C23 C22 C21 105.4(4)
C23 C22 C27 128.6(5)
C21 C22 C27 125.9(5)
C23 C22 Co 69.4(2)
C21 C22 Co 69.3(2)
C27 C22 Co 128.4(4)
C24 C23 C22 108.6(4)
C24 C23 C28 126.9(5)
C22 C23 C28 124.4(5)
C24 C23 Co 70.5(2)
C22 C23 Co 69.6(2)
C28 C23 Co 127.4(3)
C20 C24 C23 108.9(4)
C20 C24 C29 128.3(5)
C23 C24 C29 122.8(5)
C20 C24 Co 70.1(2)
C23 C24 Co 69.6(2)
C29 C24 Co 127.7(3)
F2A B1A F3A 108.3(6)
F2A B1A F4A 107.6(8)
F3A B1A F4A 113.9(9)
F2A B1A F1A 111.8(7)
F3A B1A F1A 105.9(7)
F4A B1A F1A 109.4(5)
F4B B1B F3B 109.47(2)
F4B B1B F1B 109.47(2)
F3B B1B F1B 109.47(2)
F4B B1B F2B 109.47(2)
F3B B1B F2B 109.47(2)
F1B B1B F2B 109.47(2)

loop_
_geom_bond_atom_site_label_1
_geom_bond_atom_site_label_2
_geom_bond_distance
Co C3A 2.034(10)
Co C4 2.038(4)
Co C20 2.048(4)
Co C23 2.050(4)
Co C22 2.053(4)
Co C21 2.053(4)
Co C3B 2.055(15)
Co C24 2.062(4)
Co C5A 2.073(12)
Co C2B 2.075(7)
Co C2A 2.083(6)
Co C5B 2.116(13)
Co C1 2.223(3)
C1 C2A 1.328(7)
C1 C2B 1.351(9)
C1 C11 1.472(5)
C2A C3A 1.437(12)
C3A C4 1.368(12)
C2B C3B 1.414(18)
C3B C4 1.323(17)
C4 C5A 1.475(13)
C4 C5B 1.476(14)
C11 C12 1.398(5)
C11 C16 1.398(5)
C12 C13 1.382(5)
C13 C14 1.381(6)
C14 C15 1.379(6)
C15 C16 1.378(6)
C20 C24 1.365(6)
C20 C21 1.409(7)
C20 C25 1.512(6)
C21 C22 1.453(7)
C21 C26 1.496(6)
C22 C23 1.436(6)
C22 C27 1.483(7)
C23 C24 1.404(6)
C23 C28 1.496(6)
C24 C29 1.510(7)
F1A B1A 1.385(8)
F2A B1A 1.324(9)
F3A B1A 1.361(9)
F4A B1A 1.376(9)
F1B B1B 1.3478(2)
F2B B1B 1.3478(2)
F3B B1B 1.3478(2)
F4B B1B 1.3478(2)

loop_
_geom_torsion_atom_site_label_1
_geom_torsion_atom_site_label_2
_geom_torsion_atom_site_label_3
_geom_torsion_atom_site_label_4
_geom_torsion
C3A Co C1 C2A 28.3(4)
C4 Co C1 C2A 62.3(3)
C20 Co C1 C2A -89.7(3)
C23 Co C1 C2A -145.8(8)
C22 Co C1 C2A -165.1(3)
C21 Co C1 C2A -130.6(3)
C24 Co C1 C2A -64.4(4)
C5A Co C1 C2A 103.7(5)
C4 Co C1 C2B -59.3(4)
C20 Co C1 C2B 148.6(4)
C23 Co C1 C2B 92.5(8)
C22 Co C1 C2B 73.3(4)
C21 Co C1 C2B 107.8(4)
C3B Co C1 C2B -27.1(6)
C24 Co C1 C2B 174.0(4)
C5B Co C1 C2B -100.6(5)
C3A Co C1 C11 145.7(4)
C4 Co C1 C11 179.7(3)
C20 Co C1 C11 27.6(3)
C23 Co C1 C11 -28.5(9)
C22 Co C1 C11 -47.7(4)
C21 Co C1 C11 -13.2(3)
C3B Co C1 C11 -148.1(5)
C24 Co C1 C11 53.0(4)
C5A Co C1 C11 -138.9(5)
C2B Co C1 C11 -121.0(5)
C2A Co C1 C11 117.4(5)
C5B Co C1 C11 138.4(5)
C11 C1 C2A C3A -170.7(6)
Co C1 C2A C3A -51.0(6)
C11 C1 C2A Co -119.7(3)
C3A Co C2A C1 -136.9(6)
C4 Co C2A C1 -113.7(3)
C20 Co C2A C1 100.2(3)
C23 Co C2A C1 164.6(3)
C22 Co C2A C1 37.6(8)
C21 Co C2A C1 60.9(4)
C24 Co C2A C1 139.2(3)
C5A Co C2A C1 -75.0(4)
C4 Co C2A C3A 23.2(5)
C20 Co C2A C3A -122.9(5)
C23 Co C2A C3A -58.5(7)
C22 Co C2A C3A 174.6(6)
C21 Co C2A C3A -162.2(5)
C24 Co C2A C3A -83.9(5)
C5A Co C2A C3A 61.9(6)
C1 Co C2A C3A 136.9(6)
C1 C2A C3A C4 9.6(12)
Co C2A C3A C4 -45.6(7)
C1 C2A C3A Co 55.2(6)
C20 Co C3A C4 -143.8(3)
C23 Co C3A C4 -63.5(5)
C22 Co C3A C4 -32.0(10)
C21 Co C3A C4 -173.9(5)
C24 Co C3A C4 -104.3(4)
C5A Co C3A C4 29.4(5)
C2A Co C3A C4 143.0(7)
C1 Co C3A C4 118.0(4)
C4 Co C3A C2A -143.0(7)
C20 Co C3A C2A 73.2(5)
C23 Co C3A C2A 153.5(3)
C22 Co C3A C2A -175.0(6)
C21 Co C3A C2A 43.1(9)
C24 Co C3A C2A 112.7(4)
C5A Co C3A C2A -113.6(5)
C1 Co C3A C2A -25.0(4)
C11 C1 C2B C3B 170.7(8)
Co C1 C2B C3B 51.6(8)
C11 C1 C2B Co 119.1(4)
C4 Co C2B C1 116.2(4)
C20 Co C2B C1 -45.8(5)
C23 Co C2B C1 -159.8(3)
C22 Co C2B C1 -125.8(3)
C21 Co C2B C1 -81.7(4)
C3B Co C2B C1 138.1(8)
C24 Co C2B C1 -47(3)
C5B Co C2B C1 79.0(5)
C4 Co C2B C3B -22.0(6)
C20 Co C2B C3B 176.1(6)
C23 Co C2B C3B 62.0(8)
C22 Co C2B C3B 96.1(6)
C21 Co C2B C3B 140.2(6)
C24 Co C2B C3B 175(3)
C5B Co C2B C3B -59.2(7)
C1 Co C2B C3B -138.1(8)
C1 C2B C3B C4 -10.8(17)
Co C2B C3B C4 44.2(10)
C1 C2B C3B Co -55.0(8)
C20 Co C3B C4 -179(37)
C23 Co C3B C4 72.4(5)
C22 Co C3B C4 116.5(4)
C21 Co C3B C4 156.0(3)
C24 Co C3B C4 36.8(9)
C2B Co C3B C4 -144.1(8)
C5B Co C3B C4 -27.8(5)
C1 Co C3B C4 -119.3(5)
C4 Co C3B C2B 144.1(8)
C20 Co C3B C2B -35(4)
C23 Co C3B C2B -143.5(5)
C22 Co C3B C2B -99.4(5)
C21 Co C3B C2B -59.9(7)
C24 Co C3B C2B -179.1(4)
C5B Co C3B C2B 116.3(7)
C1 Co C3B C2B 24.8(5)
C2B C3B C4 C5B 7.1(17)
Co C3B C4 C5B 51.4(9)
C2B C3B C4 Co -44.3(10)
C2A C3A C4 C5A -4.8(12)
Co C3A C4 C5A -50.7(7)
C2A C3A C4 Co 45.9(8)
C20 Co C4 C3B 179.8(5)
C23 Co C4 C3B -118.8(5)
C22 Co C4 C3B -81.4(5)
C21 Co C4 C3B -76.2(8)
C24 Co C4 C3B -158.4(5)
C2B Co C4 C3B 23.2(6)
C5B Co C4 C3B 137.7(8)
C1 Co C4 C3B 55.4(5)
C20 Co C4 C3A 68.0(5)
C23 Co C4 C3A 129.5(4)
C22 Co C4 C3A 166.8(4)
C21 Co C4 C3A 172.0(6)
C24 Co C4 C3A 89.8(4)
C5A Co C4 C3A -135.1(6)
C2A Co C4 C3A -24.0(5)
C1 Co C4 C3A -56.3(4)
C3A Co C4 C5A 135.1(6)
C20 Co C4 C5A -156.8(5)
C23 Co C4 C5A -95.4(5)
C22 Co C4 C5A -58.1(5)
C21 Co C4 C5A -52.9(7)
C24 Co C4 C5A -135.1(5)
C2A Co C4 C5A 111.1(5)
C1 Co C4 C5A 78.8(5)
C20 Co C4 C5B 42.1(6)
C23 Co C4 C5B 103.5(6)
C22 Co C4 C5B 140.9(6)
C21 Co C4 C5B 146.1(7)
C3B Co C4 C5B -137.7(8)
C24 Co C4 C5B 63.9(6)
C2B Co C4 C5B -114.5(6)
C1 Co C4 C5B -82.3(6)
C3A C4 C5A Co 50.7(6)
C3A Co C5A C4 -27.7(4)
C20 Co C5A C4 131.8(11)
C23 Co C5A C4 92.5(4)
C22 Co C5A C4 133.4(4)
C21 Co C5A C4 163.1(3)
C24 Co C5A C4 69.9(6)
C2A Co C5A C4 -64.6(4)
C1 Co C5A C4 -99.1(4)
C3B C4 C5B Co -51.3(9)
C20 Co C5B C4 -157.0(4)
C23 Co C5B C4 -86.3(5)
C22 Co C5B C4 -74.6(8)
C21 Co C5B C4 -160.1(4)
C3B Co C5B C4 25.5(5)
C24 Co C5B C4 -123.5(5)
C2B Co C5B C4 60.8(5)
C1 Co C5B C4 96.6(5)
C2A C1 C11 C12 -1.6(6)
C2B C1 C11 C12 -173.7(5)
Co C1 C11 C12 -86.9(4)
C2A C1 C11 C16 -179.4(4)
C2B C1 C11 C16 8.5(6)
Co C1 C11 C16 95.2(4)
C16 C11 C12 C13 0.9(5)
C1 C11 C12 C13 -177.1(3)
C11 C12 C13 C14 -0.8(6)
C12 C13 C14 C15 -0.4(6)
C13 C14 C15 C16 1.4(6)
C14 C15 C16 C11 -1.3(6)
C12 C11 C16 C15 0.2(5)
C1 C11 C16 C15 178.1(3)
C3A Co C20 C24 76.8(4)
C4 Co C20 C24 33.4(4)
C23 Co C20 C24 -37.2(3)
C22 Co C20 C24 -81.7(3)
C21 Co C20 C24 -120.4(3)
C3B Co C20 C24 -148(4)
C5A Co C20 C24 -79.9(13)
C2B Co C20 C24 -179.8(4)
C2A Co C20 C24 116.9(3)
C5B Co C20 C24 61.9(5)
C1 Co C20 C24 153.8(2)
C3A Co C20 C21 -162.8(4)
C4 Co C20 C21 153.8(3)
C23 Co C20 C21 83.2(3)
C22 Co C20 C21 38.8(3)
C3B Co C20 C21 -28(4)
C24 Co C20 C21 120.4(3)
C5A Co C20 C21 40.5(13)
C2B Co C20 C21 -59.4(4)
C2A Co C20 C21 -122.7(3)
C5B Co C20 C21 -177.7(4)
C1 Co C20 C21 -85.8(2)
C3A Co C20 C25 -43.0(6)
C4 Co C20 C25 -86.5(6)
C23 Co C20 C25 -157.0(6)
C22 Co C20 C25 158.5(6)
C21 Co C20 C25 119.7(6)
C3B Co C20 C25 92(4)
C24 Co C20 C25 -119.8(6)
C5A Co C20 C25 160.3(13)
C2B Co C20 C25 60.4(6)
C2A Co C20 C25 -2.9(6)
C5B Co C20 C25 -58.0(7)
C1 Co C20 C25 34.0(5)
C24 C20 C21 C22 0.8(4)
C25 C20 C21 C22 178.0(4)
Co C20 C21 C22 -59.4(3)
C24 C20 C21 C26 -174.9(4)
C25 C20 C21 C26 2.2(6)
Co C20 C21 C26 124.9(4)
C24 C20 C21 Co 60.2(3)
C25 C20 C21 Co -122.6(4)
C3A Co C21 C20 41.5(8)
C4 Co C21 C20 -125.2(6)
C23 Co C21 C20 -79.3(3)
C22 Co C21 C20 -118.5(3)
C3B Co C21 C20 176.8(5)
C24 Co C21 C20 -35.9(2)
C5A Co C21 C20 -166.6(4)
C2B Co C21 C20 140.8(3)
C2A Co C21 C20 73.0(3)
C5B Co C21 C20 4.4(9)
C1 Co C21 C20 104.2(2)
C3A Co C21 C22 160.0(7)
C4 Co C21 C22 -6.7(7)
C20 Co C21 C22 118.5(3)
C23 Co C21 C22 39.2(3)
C3B Co C21 C22 -64.7(6)
C24 Co C21 C22 82.6(3)
C5A Co C21 C22 -48.2(5)
C2B Co C21 C22 -100.7(3)
C2A Co C21 C22 -168.5(3)
C5B Co C21 C22 122.9(8)
C1 Co C21 C22 -137.3(3)
C3A Co C21 C26 -80.8(10)
C4 Co C21 C26 112.5(7)
C20 Co C21 C26 -122.3(7)
C23 Co C21 C26 158.4(6)
C22 Co C21 C26 119.2(7)
C3B Co C21 C26 54.5(8)
C24 Co C21 C26 -158.2(6)
C5A Co C21 C26 71.1(7)
C2B Co C21 C26 18.5(7)
C2A Co C21 C26 -49.3(7)
C5B Co C21 C26 -117.9(9)
C1 Co C21 C26 -18.1(6)
C20 C21 C22 C23 -0.7(4)
C26 C21 C22 C23 175.2(4)
Co C21 C22 C23 -60.4(3)
C20 C21 C22 C27 -177.3(4)
C26 C21 C22 C27 -1.4(7)
Co C21 C22 C27 123.0(5)
C20 C21 C22 Co 59.7(3)
C26 C21 C22 Co -124.5(4)
C3A Co C22 C23 -42.6(9)
C4 Co C22 C23 -65.8(3)
C20 Co C22 C23 78.9(3)
C21 Co C22 C23 116.5(4)
C3B Co C22 C23 -105.8(5)
C24 Co C22 C23 37.0(3)
C5A Co C22 C23 -100.6(4)
C2B Co C22 C23 -148.6(3)
C2A Co C22 C23 147.1(6)
C5B Co C22 C23 -17.2(8)
C1 Co C22 C23 173.9(2)
C3A Co C22 C21 -159.1(8)
C4 Co C22 C21 177.7(2)
C20 Co C22 C21 -37.6(3)
C23 Co C22 C21 -116.5(4)
C3B Co C22 C21 137.7(5)
C24 Co C22 C21 -79.5(3)
C5A Co C22 C21 142.9(4)
C2B Co C22 C21 94.9(3)
C2A Co C22 C21 30.6(7)
C5B Co C22 C21 -133.7(7)
C1 Co C22 C21 57.4(3)
C3A Co C22 C27 80.9(10)
C4 Co C22 C27 57.7(7)
C20 Co C22 C27 -157.6(7)
C23 Co C22 C27 123.5(7)
C21 Co C22 C27 -120.0(7)
C3B Co C22 C27 17.7(8)
C24 Co C22 C27 160.5(7)
C5A Co C22 C27 22.9(7)
C2B Co C22 C27 -25.1(7)
C2A Co C22 C27 -89.4(9)
C5B Co C22 C27 106.3(9)
C1 Co C22 C27 -62.6(7)
C21 C22 C23 C24 0.3(4)
C27 C22 C23 C24 176.8(5)
Co C22 C23 C24 -59.9(3)
C21 C22 C23 C28 -177.6(4)
C27 C22 C23 C28 -1.1(7)
Co C22 C23 C28 122.1(4)
C21 C22 C23 Co 60.3(2)
C27 C22 C23 Co -123.3(5)
C3A Co C23 C24 -77.5(4)
C4 Co C23 C24 -112.5(3)
C20 Co C23 C24 36.2(3)
C22 Co C23 C24 119.5(4)
C21 Co C23 C24 79.8(3)
C3B Co C23 C24 -148.8(5)
C5A Co C23 C24 -155.3(4)
C2B Co C23 C24 172.4(4)
C2A Co C23 C24 -36.5(6)
C5B Co C23 C24 -70.3(5)
C1 Co C23 C24 96.0(8)
C3A Co C23 C22 163.0(4)
C4 Co C23 C22 128.0(3)
C20 Co C23 C22 -83.4(3)
C21 Co C23 C22 -39.7(3)
C3B Co C23 C22 91.7(5)
C24 Co C23 C22 -119.5(4)
C5A Co C23 C22 85.2(4)
C2B Co C23 C22 52.9(5)
C2A Co C23 C22 -156.0(4)
C5B Co C23 C22 170.1(5)
C1 Co C23 C22 -23.5(9)
C3A Co C23 C28 44.7(7)
C4 Co C23 C28 9.6(6)
C20 Co C23 C28 158.3(6)
C22 Co C23 C28 -118.3(6)
C21 Co C23 C28 -158.0(6)
C3B Co C23 C28 -26.7(8)
C24 Co C23 C28 122.1(6)
C5A Co C23 C28 -33.1(7)
C2B Co C23 C28 -65.5(7)
C2A Co C23 C28 85.7(7)
C5B Co C23 C28 51.8(7)
C1 Co C23 C28 -141.8(7)
C21 C20 C24 C23 -0.6(4)
C25 C20 C24 C23 -177.8(4)
Co C20 C24 C23 58.9(3)
C21 C20 C24 C29 177.6(4)
C25 C20 C24 C29 0.4(7)
Co C20 C24 C29 -122.8(5)
C21 C20 C24 Co -59.6(3)
C25 C20 C24 Co 123.3(4)
C22 C23 C24 C20 0.2(4)
C28 C23 C24 C20 178.1(4)
Co C23 C24 C20 -59.2(3)
C22 C23 C24 C29 -178.2(4)
C28 C23 C24 C29 -0.3(7)
Co C23 C24 C29 122.4(4)
C22 C23 C24 Co 59.4(3)
C28 C23 C24 Co -122.7(4)
C3A Co C24 C20 -119.9(4)
C4 Co C24 C20 -161.2(2)
C23 Co C24 C20 120.1(4)
C22 Co C24 C20 82.2(3)
C21 Co C24 C20 37.2(3)
C3B Co C24 C20 175.6(7)
C5A Co C24 C20 156.2(5)
C2B Co C24 C20 2(3)
C2A Co C24 C20 -77.2(3)
C5B Co C24 C20 -124.7(4)
C1 Co C24 C20 -40.9(4)
C3A Co C24 C23 120.0(4)
C4 Co C24 C23 78.6(3)
C20 Co C24 C23 -120.1(4)
C22 Co C24 C23 -37.9(3)
C21 Co C24 C23 -82.9(3)
C3B Co C24 C23 55.4(7)
C5A Co C24 C23 36.1(6)
C2B Co C24 C23 -119(3)
C2A Co C24 C23 162.7(3)
C5B Co C24 C23 115.2(5)
C1 Co C24 C23 -161.0(2)
C3A Co C24 C29 3.7(6)
C4 Co C24 C29 -37.6(5)
C20 Co C24 C29 123.6(6)
C23 Co C24 C29 -116.3(6)
C22 Co C24 C29 -154.2(6)
C21 Co C24 C29 160.8(6)
C3B Co C24 C29 -60.9(9)
C5A Co C24 C29 -80.2(7)
C2B Co C24 C29 125(3)
C2A Co C24 C29 46.4(6)
C5B Co C24 C29 -1.1(6)
C1 Co C24 C29 82.7(6)
